data_7701317
loop_
_publ_author_name
'Alexander, Orbett T.'
'Kroon, Robin E.'
'Brink, Alice'
'Visser, Hendrik G.'

_publ_section_title
;
 Symmetry correlations between crystallographic and photoluminescence
 study of ternary \b-diketone europium(iii) based complexes using
 1,10-phenanthroline as the ancillary ligand.
;
_journal_issue 42
_journal_name_full 'Dalton transactions (Cambridge, England : 2003)'
_journal_page_first 16074
_journal_page_last 16082
_journal_paper_doi 10.1039/c9dt02580d
_journal_volume 48
_journal_year 2019
_chemical_formula_moiety 'C42 H23 Cl3 Eu F9 N2 O6'
_chemical_formula_sum 'C42 H23 Cl3 Eu F9 N2 O6'
_chemical_formula_weight 1080.93
_space_group_crystal_system monoclinic
_space_group_IT_number 14
_space_group_name_Hall '-P 2yn'
_space_group_name_H-M_alt 'P 1 21/n 1'
_symmetry_space_group_name_Hall '-P 2yn'
_symmetry_space_group_name_H-M 'P 1 21/n 1'
_atom_sites_solution_hydrogens geom
_atom_sites_solution_primary dual
_audit_creation_date 2019-05-13
_audit_update_record
;
2019-06-18 deposited with the CCDC.    2019-10-04 downloaded from the CCDC.
;
_cell_angle_alpha 90
_cell_angle_beta 75.889(8)
_cell_angle_gamma 90
_cell_formula_units_Z 4
_cell_length_a 12.097(3)
_cell_length_b 18.354(5)
_cell_length_c 21.031(5)
_cell_measurement_reflns_used 5887
_cell_measurement_temperature 100(2)
_cell_measurement_theta_max 19.41
_cell_measurement_theta_min 4.12
_cell_volume 4529(2)
_computing_cell_refinement 'Bruker SAINT'
_computing_data_collection 'Bruker APEX2'
_computing_data_reduction 'Bruker SAINT'
_computing_molecular_graphics 'Olex2 (Dolomanov et al., 2009)'
_computing_publication_material 'Olex2 (Dolomanov et al., 2009)'
_computing_structure_refinement 'ShelXL (Sheldrick, 2015)'
_computing_structure_solution 'ShelXT (Sheldrick, 2015)'
_diffrn_ambient_temperature 100.0
_diffrn_measured_fraction_theta_full 0.999
_diffrn_measured_fraction_theta_max 1.000
_diffrn_measurement_device_type 'Bruker APEX-II CCD'
_diffrn_measurement_method '\w scans'
_diffrn_radiation_monochromator graphite
_diffrn_radiation_type MoK\a
_diffrn_radiation_wavelength 0.71073
_diffrn_reflns_av_R_equivalents 0.1779
_diffrn_reflns_av_unetI/netI 0.1562
_diffrn_reflns_Laue_measured_fraction_full 0.999
_diffrn_reflns_Laue_measured_fraction_max 1.000
_diffrn_reflns_limit_h_max 16
_diffrn_reflns_limit_h_min -11
_diffrn_reflns_limit_k_max 24
_diffrn_reflns_limit_k_min -23
_diffrn_reflns_limit_l_max 28
_diffrn_reflns_limit_l_min -28
_diffrn_reflns_number 79772
_diffrn_reflns_point_group_measured_fraction_full 0.999
_diffrn_reflns_point_group_measured_fraction_max 1.000
_diffrn_reflns_theta_full 26.000
_diffrn_reflns_theta_max 28.000
_diffrn_reflns_theta_min 1.493
_diffrn_standards_number 0
_exptl_absorpt_coefficient_mu 1.645
_exptl_absorpt_correction_T_max 0.7457
_exptl_absorpt_correction_T_min 0.4820
_exptl_absorpt_correction_type multi-scan
_exptl_absorpt_process_details
;
SADABS-2014/5 (Bruker,2014/5) was used for absorption correction.
wR2(int) was 0.1225 before and 0.1038 after correction.
The Ratio of minimum to maximum transmission is 0.6464.
The \l/2 correction factor is 0.00150.
;
_exptl_crystal_colour Colourless
_exptl_crystal_density_diffrn 1.585
_exptl_crystal_density_meas 0.314
_exptl_crystal_description Cubic
_exptl_crystal_F_000 2128
_exptl_crystal_preparation Luminescent
_exptl_crystal_size_max 0.314
_exptl_crystal_size_mid 0.173
_exptl_crystal_size_min 0.093
_refine_diff_density_max 1.455
_refine_diff_density_min -4.125
_refine_diff_density_rms 0.444
_refine_ls_extinction_method none
_refine_ls_goodness_of_fit_ref 1.099
_refine_ls_hydrogen_treatment constr
_refine_ls_matrix_type full
_refine_ls_number_parameters 580
_refine_ls_number_reflns 10911
_refine_ls_number_restraints 248
_refine_ls_restrained_S_all 1.089
_refine_ls_R_factor_all 0.1936
_refine_ls_R_factor_gt 0.0915
_refine_ls_shift/su_max 0.001
_refine_ls_shift/su_mean 0.000
_refine_ls_structure_factor_coef Fsqd
_refine_ls_weighting_details 'w=1/[\s^2^(Fo^2^)+(0.1949P)^2^+10.6759P] where P=(Fo^2^+2Fc^2^)/3'
_refine_ls_weighting_scheme calc
_refine_ls_wR_factor_gt 0.2394
_refine_ls_wR_factor_ref 0.3598
_reflns_Friedel_coverage 0.000
_reflns_number_gt 5294
_reflns_number_total 10911
_reflns_threshold_expression 'I > 2\s(I)'
_cod_data_source_file c9dt02580d2.cif
_cod_data_source_block 17oot6_0ma
_cod_depositor_comments 'Adding full bibliography for 7701315--7701317.cif.'
_cod_database_code 7701317
_shelxl_version_number 2013-3
_shelx_space_group_comment
;
The symmetry employed for this shelxl refinement is uniquely defined
by the following loop, which should always be used as a source of
symmetry information in preference to the above space-group names.
They are only intended as comments.
;
_shelx_estimated_absorpt_t_max 0.862
_shelx_estimated_absorpt_t_min 0.626

loop_
_space_group_symop_operation_xyz
'x, y, z'
'-x+1/2, y+1/2, -z+1/2'
'-x, -y, -z'
'x-1/2, -y-1/2, z-1/2'

loop_
_atom_site_label
_atom_site_type_symbol
_atom_site_fract_x
_atom_site_fract_y
_atom_site_fract_z
_atom_site_U_iso_or_equiv
_atom_site_adp_type
_atom_site_occupancy
_atom_site_site_symmetry_order
_atom_site_calc_flag
_atom_site_refinement_flags_posn
_atom_site_refinement_flags_adp
_atom_site_refinement_flags_occupancy
_atom_site_disorder_assembly
_atom_site_disorder_group
Eu1 Eu 0.24020(6) 0.59692(4) 0.76070(3) 0.0356(3) Uani 1 1 d . . . . .
Cl3 Cl 0.3526(4) 0.4248(3) 0.35219(18) 0.0674(12) Uani 1 1 d . U . . .
Cl1 Cl 0.0910(5) 0.3199(3) 1.1227(3) 0.0924(18) Uani 1 1 d . . . . .
Cl2 Cl -0.0883(5) 0.8907(3) 0.5228(3) 0.0883(17) Uani 1 1 d . . . . .
F2 F 0.2197(11) 0.7700(5) 0.9867(5) 0.081(3) Uani 1 1 d . . . . .
F8 F 0.5567(9) 0.7693(5) 0.6725(6) 0.079(3) Uani 1 1 d . U . . .
F4 F 0.0394(9) 0.3969(5) 0.6859(6) 0.082(3) Uani 1 1 d . . . . .
F7 F 0.5256(10) 0.7932(6) 0.5809(5) 0.094(4) Uani 1 1 d . U . . .
F1 F 0.2845(9) 0.8067(5) 0.8878(5) 0.070(3) Uani 1 1 d . . . . .
F9 F 0.4095(9) 0.8304(5) 0.6664(5) 0.077(3) Uani 1 1 d . U . . .
F3 F 0.1061(9) 0.8043(5) 0.9279(5) 0.073(3) Uani 1 1 d . . . . .
F5 F -0.1211(9) 0.4467(6) 0.6831(5) 0.077(3) Uani 1 1 d . . . . .
F6 F -0.0847(8) 0.4213(5) 0.7762(6) 0.068(3) Uani 1 1 d . . . . .
O2 O 0.1858(7) 0.5420(5) 0.8667(4) 0.041(2) Uani 1 1 d . . . . .
O6 O 0.3019(8) 0.5670(5) 0.6463(4) 0.041(2) Uani 1 1 d . . . . .
O1 O 0.2029(7) 0.6903(5) 0.8379(4) 0.038(2) Uani 1 1 d . . . . .
O4 O 0.1098(9) 0.6635(5) 0.7128(5) 0.048(2) Uani 1 1 d . . . . .
O3 O 0.0887(8) 0.5197(5) 0.7516(5) 0.046(2) Uani 1 1 d . . . . .
O5 O 0.3552(8) 0.6917(5) 0.7062(4) 0.041(2) Uani 1 1 d . . . . .
N1 N 0.3481(10) 0.4737(6) 0.7533(5) 0.042(3) Uani 1 1 d . . . . .
N2 N 0.4262(9) 0.5995(6) 0.7991(5) 0.039(2) Uani 1 1 d . U . . .
C36 C 0.3508(11) 0.5981(6) 0.5964(5) 0.030(3) Uani 1 1 d . . . . .
C17 C 0.1553(11) 0.5019(8) 0.9770(6) 0.040(3) Uani 1 1 d . . . . .
C41A C 0.3267(12) 0.4433(5) 0.4829(5) 0.046(3) Uani 0.61 1 d . U P A 2
H41A H 0.3085 0.3929 0.4863 0.055 Uiso 0.61 1 calc R . P A 2
C42A C 0.3257(12) 0.4836(6) 0.5390(4) 0.045(2) Uani 0.61 1 d G U P A 2
H42A H 0.3067 0.4607 0.5808 0.055 Uiso 0.61 1 calc R . P A 2
C37 C 0.3523(10) 0.5574(6) 0.5340(4) 0.045(2) Uani 1 1 d DG U . . .
C38A C 0.3800(13) 0.5909(5) 0.4729(5) 0.046(3) Uani 0.61 1 d G U P A 2
H38A H 0.3982 0.6413 0.4695 0.055 Uiso 0.61 1 calc R . P A 2
C39A C 0.3810(12) 0.5506(6) 0.4168(4) 0.047(3) Uani 0.61 1 d G U P A 2
H39A H 0.4000 0.5735 0.3751 0.056 Uiso 0.61 1 calc R . P A 2
C40 C 0.3544(10) 0.4768(6) 0.4218(4) 0.045(2) Uani 1 1 d DG U . . .
C16 C 0.1780(11) 0.5614(7) 0.9249(6) 0.036(3) Uani 1 1 d . . . . .
C15 C 0.1868(11) 0.6340(8) 0.9428(6) 0.041(3) Uani 1 1 d . . . . .
H15 H 0.1842 0.6446 0.9874 0.049 Uiso 1 1 calc R . . . .
C22 C 0.1173(11) 0.5161(9) 1.0435(6) 0.046(4) Uani 1 1 d . . . . .
H22 H 0.1045 0.5653 1.0574 0.055 Uiso 1 1 calc R . . . .
C18 C 0.1728(12) 0.4292(8) 0.9544(8) 0.049(4) Uani 1 1 d . . . . .
H18 H 0.1974 0.4187 0.9089 0.059 Uiso 1 1 calc R . . . .
C11 C 0.4863(11) 0.5362(8) 0.7989(6) 0.040(3) Uani 1 1 d . U . . .
C35 C 0.4002(12) 0.6659(7) 0.5925(7) 0.041(3) Uani 1 1 d . . . . .
H35 H 0.4331 0.6858 0.5504 0.049 Uiso 1 1 calc R . . . .
C14 C 0.1990(12) 0.6908(7) 0.8992(7) 0.041(3) Uani 1 1 d . . . . .
C1 C 0.3085(14) 0.4157(7) 0.7318(7) 0.047(3) Uani 1 1 d . U . . .
H1 H 0.2389 0.4182 0.7186 0.057 Uiso 1 1 calc R . . . .
C10 C 0.4678(12) 0.6581(8) 0.8194(7) 0.045(3) Uani 1 1 d . U . . .
H10 H 0.4256 0.7019 0.8200 0.054 Uiso 1 1 calc R . . . .
C28 C 0.0852(14) 0.7589(9) 0.6147(7) 0.053(4) Uani 1 1 d . . . . .
H28 H 0.1603 0.7553 0.6208 0.063 Uiso 1 1 calc R . . . .
C20 C 0.1166(13) 0.3938(12) 1.0670(9) 0.075(7) Uani 1 1 d . . . . .
C26 C 0.0367(13) 0.6494(9) 0.6847(7) 0.054(4) Uani 1 1 d . . . . .
C24 C 0.0152(13) 0.5216(9) 0.7183(8) 0.055(4) Uani 1 1 d . . . . .
C3 C 0.4700(16) 0.3455(8) 0.7435(7) 0.060(4) Uani 1 1 d . U . . .
H3 H 0.5125 0.3015 0.7376 0.072 Uiso 1 1 calc R . . . .
C4 C 0.5137(14) 0.4088(8) 0.7690(8) 0.054(3) Uani 1 1 d . U . . .
C12 C 0.4474(12) 0.4705(8) 0.7732(7) 0.043(3) Uani 1 1 d . U . . .
C33 C 0.4735(14) 0.7740(9) 0.6397(9) 0.061(3) Uani 1 1 d . U . . .
C23 C -0.0397(14) 0.4470(9) 0.7152(9) 0.060(4) Uani 1 1 d . . . . .
C29 C 0.0594(13) 0.8152(10) 0.5772(8) 0.060(4) Uani 1 1 d . . . . .
H29 H 0.1162 0.8497 0.5579 0.072 Uiso 1 1 calc R . . . .
C6 C 0.6548(16) 0.4673(11) 0.8136(9) 0.072(5) Uani 1 1 d . U . . .
H6 H 0.7228 0.4650 0.8285 0.086 Uiso 1 1 calc R . . . .
C5 C 0.6166(15) 0.4084(10) 0.7874(9) 0.065(4) Uani 1 1 d . U . . .
H5 H 0.6613 0.3653 0.7812 0.078 Uiso 1 1 calc R . . . .
C32 C -0.1074(17) 0.7097(13) 0.6333(9) 0.076(5) Uani 1 1 d . . . . .
H32 H -0.1615 0.6729 0.6508 0.091 Uiso 1 1 calc R . . . .
C31 C -0.1362(16) 0.7682(11) 0.5964(9) 0.075(6) Uani 1 1 d . . . . .
H31 H -0.2115 0.7721 0.5908 0.090 Uiso 1 1 calc R . . . .
C8 C 0.6288(14) 0.5968(10) 0.8405(9) 0.066(4) Uani 1 1 d . U . . .
H8 H 0.6960 0.5974 0.8562 0.079 Uiso 1 1 calc R . . . .
C30 C -0.0524(16) 0.8213(10) 0.5676(9) 0.065(5) Uani 1 1 d . . . . .
C13 C 0.2044(14) 0.7707(8) 0.9250(8) 0.051(4) Uani 1 1 d . . . . .
C34 C 0.4036(11) 0.7057(7) 0.6465(7) 0.041(3) Uani 1 1 d . . . . .
C25 C -0.0152(13) 0.5782(8) 0.6856(8) 0.048(4) Uani 1 1 d . . . . .
H25 H -0.0726 0.5712 0.6624 0.057 Uiso 1 1 calc R . . . .
C19 C 0.1535(13) 0.3745(9) 0.9997(8) 0.053(4) Uani 1 1 d . . . . .
H19 H 0.1645 0.3250 0.9866 0.064 Uiso 1 1 calc R . . . .
C7 C 0.5921(12) 0.5320(9) 0.8183(7) 0.053(3) Uani 1 1 d . U . . .
C21 C 0.0985(14) 0.4653(10) 1.0874(8) 0.057(4) Uani 1 1 d . . . . .
H21 H 0.0729 0.4768 1.1326 0.068 Uiso 1 1 calc R . . . .
C27 C 0.0050(13) 0.7076(9) 0.6435(7) 0.050(4) Uani 1 1 d . . . . .
C2 C 0.3676(15) 0.3484(8) 0.7276(7) 0.056(4) Uani 1 1 d . U . . .
H2 H 0.3358 0.3057 0.7138 0.067 Uiso 1 1 calc R . . . .
C9 C 0.5666(13) 0.6623(10) 0.8397(8) 0.059(4) Uani 1 1 d . U . . .
H9 H 0.5927 0.7074 0.8528 0.070 Uiso 1 1 calc R . . . .
C41 C 0.286(3) 0.4515(16) 0.4806(7) 0.045(2) Uani 0.39 1 d D U P A 1
H41 H 0.2411 0.4086 0.4833 0.054 Uiso 0.39 1 calc R . P A 1
C42 C 0.288(3) 0.4937(12) 0.5353(14) 0.045(2) Uani 0.39 1 d D U P A 1
H42 H 0.2422 0.4782 0.5765 0.054 Uiso 0.39 1 calc R . P A 1
C38 C 0.426(3) 0.572(2) 0.4730(18) 0.053(10) Uani 0.39 1 d . U P A 1
H38 H 0.4774 0.6116 0.4688 0.064 Uiso 0.39 1 calc R . P A 1
C39 C 0.425(3) 0.526(2) 0.4145(18) 0.044(7) Uani 0.39 1 d . U P A 1
H39 H 0.4774 0.5351 0.3734 0.053 Uiso 0.39 1 calc R . P A 1

loop_
_atom_site_aniso_label
_atom_site_aniso_U_11
_atom_site_aniso_U_22
_atom_site_aniso_U_33
_atom_site_aniso_U_23
_atom_site_aniso_U_13
_atom_site_aniso_U_12
Eu1 0.0435(4) 0.0275(4) 0.0343(4) -0.0013(3) -0.0067(3) -0.0034(3)
Cl3 0.071(3) 0.096(3) 0.0328(19) -0.0145(19) -0.0069(17) -0.013(2)
Cl1 0.094(4) 0.106(4) 0.085(3) 0.060(3) -0.037(3) -0.052(3)
Cl2 0.085(3) 0.113(5) 0.073(3) 0.025(3) -0.032(3) 0.022(3)
F2 0.152(10) 0.043(5) 0.061(6) -0.003(5) -0.055(6) -0.005(6)
F8 0.076(6) 0.050(6) 0.110(8) -0.007(5) -0.021(5) -0.016(5)
F4 0.070(7) 0.059(7) 0.112(9) -0.040(6) -0.015(6) 0.004(5)
F7 0.128(9) 0.058(6) 0.070(6) 0.000(5) 0.027(5) -0.031(6)
F1 0.092(7) 0.039(5) 0.067(6) -0.007(4) 0.004(5) -0.016(5)
F9 0.089(7) 0.034(5) 0.093(7) -0.006(5) 0.003(5) 0.002(4)
F3 0.084(7) 0.048(6) 0.088(7) -0.024(5) -0.023(6) 0.020(5)
F5 0.072(7) 0.060(7) 0.105(8) -0.016(6) -0.037(6) -0.013(5)
F6 0.064(6) 0.046(6) 0.098(8) 0.011(5) -0.027(6) -0.005(4)
O2 0.042(5) 0.041(5) 0.037(5) 0.003(4) -0.005(4) -0.005(4)
O6 0.048(5) 0.045(6) 0.031(5) -0.007(4) -0.009(4) -0.002(5)
O1 0.045(5) 0.033(5) 0.032(5) 0.002(4) -0.002(4) 0.003(4)
O4 0.059(6) 0.042(6) 0.049(6) -0.002(4) -0.024(5) 0.002(5)
O3 0.051(6) 0.042(6) 0.044(5) -0.003(4) -0.006(5) -0.016(5)
O5 0.050(6) 0.037(5) 0.032(5) 0.003(4) -0.005(4) -0.003(4)
N1 0.052(7) 0.040(7) 0.031(6) -0.001(5) -0.002(5) -0.003(5)
N2 0.043(5) 0.041(5) 0.031(5) -0.009(4) -0.006(4) -0.004(4)
C36 0.046(7) 0.018(6) 0.024(6) -0.001(5) -0.004(5) -0.005(5)
C17 0.034(7) 0.044(8) 0.042(8) 0.004(6) -0.007(6) 0.004(6)
C41A 0.056(6) 0.049(5) 0.033(4) 0.004(4) -0.012(4) -0.004(4)
C42A 0.055(5) 0.050(5) 0.033(4) 0.004(3) -0.012(4) -0.004(4)
C37 0.052(5) 0.050(5) 0.033(4) 0.004(3) -0.012(4) -0.006(4)
C38A 0.054(6) 0.053(5) 0.033(4) 0.005(4) -0.012(4) -0.009(5)
C39A 0.054(7) 0.054(6) 0.033(5) 0.004(4) -0.011(5) -0.009(5)
C40 0.054(5) 0.050(4) 0.032(3) 0.003(3) -0.011(3) -0.004(4)
C16 0.038(7) 0.040(8) 0.029(7) -0.006(6) -0.006(5) -0.002(6)
C15 0.046(8) 0.042(8) 0.035(7) -0.007(6) -0.013(6) 0.006(6)
C22 0.043(8) 0.065(10) 0.031(7) 0.008(7) -0.012(6) -0.005(7)
C18 0.044(8) 0.041(8) 0.060(10) 0.012(7) -0.008(7) -0.002(7)
C11 0.039(5) 0.042(5) 0.035(6) -0.004(4) 0.000(5) -0.001(4)
C35 0.051(8) 0.028(7) 0.041(8) 0.007(6) -0.004(6) -0.005(6)
C14 0.046(8) 0.037(8) 0.039(8) -0.010(6) -0.007(6) 0.005(6)
C1 0.069(8) 0.029(6) 0.038(8) -0.006(5) -0.003(6) -0.002(6)
C10 0.048(6) 0.040(6) 0.048(8) -0.012(5) -0.012(6) -0.003(5)
C28 0.060(9) 0.057(10) 0.048(9) 0.003(7) -0.027(7) 0.003(8)
C20 0.037(8) 0.123(19) 0.070(12) 0.064(12) -0.024(8) -0.033(10)
C26 0.046(8) 0.077(12) 0.042(8) -0.016(8) -0.019(7) 0.005(8)
C24 0.054(9) 0.050(10) 0.056(10) -0.006(8) -0.007(8) -0.023(8)
C3 0.089(8) 0.039(7) 0.047(8) 0.004(6) -0.006(7) 0.012(6)
C4 0.066(7) 0.047(6) 0.045(8) 0.002(5) -0.007(6) 0.019(5)
C12 0.046(7) 0.041(5) 0.040(7) 0.005(5) -0.007(5) 0.003(5)
C33 0.065(7) 0.037(7) 0.068(7) -0.003(5) 0.006(5) -0.009(5)
C23 0.058(10) 0.042(10) 0.083(13) -0.014(9) -0.025(9) 0.000(8)
C29 0.049(9) 0.073(12) 0.058(10) 0.004(9) -0.014(7) 0.000(8)
C6 0.070(9) 0.075(8) 0.074(11) -0.006(7) -0.026(8) 0.020(6)
C5 0.067(7) 0.064(9) 0.065(10) -0.002(7) -0.018(7) 0.026(6)
C32 0.073(12) 0.102(16) 0.055(11) -0.001(10) -0.021(9) 0.002(11)
C31 0.060(11) 0.092(15) 0.084(13) -0.019(11) -0.039(10) 0.017(11)
C8 0.051(8) 0.079(7) 0.074(11) -0.006(7) -0.027(8) -0.002(6)
C30 0.074(12) 0.061(11) 0.068(11) 0.005(9) -0.033(9) 0.016(10)
C13 0.071(11) 0.032(8) 0.054(9) -0.016(7) -0.025(8) 0.005(8)
C34 0.046(8) 0.023(7) 0.050(8) 0.006(6) -0.002(6) -0.002(6)
C25 0.047(8) 0.047(9) 0.057(9) -0.004(7) -0.026(7) -0.006(7)
C19 0.052(9) 0.050(9) 0.059(10) 0.019(8) -0.017(7) -0.008(7)
C7 0.044(6) 0.066(7) 0.046(8) 0.000(6) -0.007(5) 0.001(5)
C21 0.058(10) 0.066(12) 0.050(10) 0.000(8) -0.022(8) -0.011(9)
C27 0.060(9) 0.059(10) 0.037(8) -0.008(7) -0.021(7) 0.006(8)
C2 0.087(8) 0.040(7) 0.031(7) -0.001(5) 0.005(6) 0.010(6)
C9 0.048(7) 0.064(8) 0.066(10) -0.005(7) -0.018(6) -0.009(5)
C41 0.054(5) 0.050(4) 0.032(3) 0.003(3) -0.011(3) -0.004(4)
C42 0.054(5) 0.050(4) 0.032(3) 0.003(3) -0.011(3) -0.004(4)
C38 0.054(17) 0.064(17) 0.039(7) 0.000(8) -0.006(8) -0.022(14)
C39 0.047(13) 0.050(11) 0.038(10) 0.006(8) -0.015(9) -0.001(10)

loop_
_atom_type_symbol
_atom_type_description
_atom_type_scat_dispersion_real
_atom_type_scat_dispersion_imag
_atom_type_scat_source
C C 0.0033 0.0016 'International Tables Vol C Tables 4.2.6.8 and 6.1.1.4'
H H 0.0000 0.0000 'International Tables Vol C Tables 4.2.6.8 and 6.1.1.4'
Cl Cl 0.1484 0.1585 'International Tables Vol C Tables 4.2.6.8 and 6.1.1.4'
Eu Eu -0.1578 3.6682 'International Tables Vol C Tables 4.2.6.8 and 6.1.1.4'
F F 0.0171 0.0103 'International Tables Vol C Tables 4.2.6.8 and 6.1.1.4'
N N 0.0061 0.0033 'International Tables Vol C Tables 4.2.6.8 and 6.1.1.4'
O O 0.0106 0.0060 'International Tables Vol C Tables 4.2.6.8 and 6.1.1.4'

loop_
_geom_angle_atom_site_label_1
_geom_angle_atom_site_label_2
_geom_angle_atom_site_label_3
_geom_angle
O2 Eu1 O6 141.8(3)
O2 Eu1 O4 123.1(3)
O2 Eu1 N1 73.0(3)
O2 Eu1 N2 77.2(3)
O6 Eu1 N1 73.3(3)
O6 Eu1 N2 103.7(3)
O1 Eu1 O2 72.4(3)
O1 Eu1 O6 145.8(3)
O1 Eu1 O4 83.3(3)
O1 Eu1 O3 118.4(3)
O1 Eu1 O5 77.6(3)
O1 Eu1 N1 133.8(3)
O1 Eu1 N2 78.6(3)
O4 Eu1 O6 76.8(3)
O4 Eu1 N1 142.2(3)
O4 Eu1 N2 146.9(3)
O3 Eu1 O2 77.2(3)
O3 Eu1 O6 80.7(3)
O3 Eu1 O4 70.7(3)
O3 Eu1 N1 82.0(3)
O3 Eu1 N2 142.5(4)
O5 Eu1 O2 139.9(3)
O5 Eu1 O6 71.2(3)
O5 Eu1 O4 77.9(3)
O5 Eu1 O3 141.8(3)
O5 Eu1 N1 112.8(3)
O5 Eu1 N2 71.3(3)
N2 Eu1 N1 64.5(4)
C16 O2 Eu1 136.7(9)
C36 O6 Eu1 136.5(8)
C14 O1 Eu1 131.5(8)
C26 O4 Eu1 137.1(11)
C24 O3 Eu1 134.1(10)
C34 O5 Eu1 134.9(9)
C1 N1 Eu1 120.9(10)
C1 N1 C12 120.0(13)
C12 N1 Eu1 119.1(9)
C11 N2 Eu1 119.2(8)
C10 N2 Eu1 123.8(10)
C10 N2 C11 117.1(13)
O6 C36 C37 114.8(10)
O6 C36 C35 126.2(12)
C35 C36 C37 119.0(11)
C22 C17 C16 123.2(13)
C22 C17 C18 120.1(13)
C18 C17 C16 116.7(12)
C42A C41A H41A 120.0
C42A C41A C40 120.0
C40 C41A H41A 120.0
C41A C42A H42A 120.0
C41A C42A C37 120.0
C37 C42A H42A 120.0
C42A C37 C36 117.7(8)
C38A C37 C36 122.3(8)
C38A C37 C42A 120.0
C42 C37 C36 120.6(14)
C38 C37 C36 125.1(19)
C38 C37 C42 114(2)
C37 C38A H38A 120.0
C37 C38A C39A 120.0
C39A C38A H38A 120.0
C38A C39A H39A 120.0
C40 C39A C38A 120.0
C40 C39A H39A 120.0
C41A C40 Cl3 118.8(6)
C39A C40 Cl3 121.2(6)
C39A C40 C41A 120.0
C41 C40 Cl3 115.8(12)
C39 C40 Cl3 116.6(18)
C39 C40 C41 127(2)
O2 C16 C17 117.1(12)
O2 C16 C15 122.8(12)
C15 C16 C17 120.1(11)
C16 C15 H15 118.4
C14 C15 C16 123.1(12)
C14 C15 H15 118.4
C17 C22 H22 118.6
C21 C22 C17 122.7(16)
C21 C22 H22 118.6
C17 C18 H18 120.9
C19 C18 C17 118.3(15)
C19 C18 H18 120.9
N2 C11 C12 119.2(12)
N2 C11 C7 123.5(13)
C7 C11 C12 117.1(13)
C36 C35 H35 118.7
C34 C35 C36 122.5(12)
C34 C35 H35 118.7
O1 C14 C15 129.8(13)
O1 C14 C13 111.2(12)
C15 C14 C13 118.9(12)
N1 C1 H1 119.5
N1 C1 C2 120.9(16)
C2 C1 H1 119.5
N2 C10 H10 117.0
N2 C10 C9 125.9(15)
C9 C10 H10 117.0
C29 C28 H28 119.1
C29 C28 C27 121.9(15)
C27 C28 H28 119.1
C19 C20 Cl1 115.5(17)
C21 C20 Cl1 122.2(15)
C21 C20 C19 122.3(15)
O4 C26 C25 123.6(15)
O4 C26 C27 117.2(15)
C25 C26 C27 119.0(13)
O3 C24 C23 111.9(15)
O3 C24 C25 128.6(14)
C25 C24 C23 119.5(15)
C4 C3 H3 120.0
C2 C3 H3 120.0
C2 C3 C4 120.1(15)
C12 C4 C3 115.4(16)
C12 C4 C5 122.1(16)
C5 C4 C3 122.5(15)
N1 C12 C11 118.0(12)
N1 C12 C4 123.8(14)
C4 C12 C11 118.2(14)
F8 C33 C34 111.8(14)
F7 C33 F8 104.8(14)
F7 C33 F9 106.8(14)
F7 C33 C34 116.8(14)
F9 C33 F8 105.2(14)
F9 C33 C34 110.7(13)
F4 C23 C24 111.0(14)
F5 C23 F4 107.1(14)
F5 C23 F6 107.8(14)
F5 C23 C24 114.3(15)
F6 C23 F4 105.7(14)
F6 C23 C24 110.5(14)
C28 C29 H29 120.1
C28 C29 C30 119.7(16)
C30 C29 H29 120.1
C5 C6 H6 120.8
C5 C6 C7 118.4(17)
C7 C6 H6 120.8
C4 C5 H5 119.0
C6 C5 C4 122.1(16)
C6 C5 H5 119.0
C31 C32 H32 120.9
C31 C32 C27 118.2(19)
C27 C32 H32 120.9
C32 C31 H31 119.8
C32 C31 C30 120.4(17)
C30 C31 H31 119.8
C7 C8 H8 119.7
C7 C8 C9 120.5(15)
C9 C8 H8 119.7
C29 C30 Cl2 121.1(15)
C29 C30 C31 119.1(16)
C31 C30 Cl2 119.7(14)
F2 C13 C14 110.5(12)
F1 C13 F2 109.4(13)
F1 C13 F3 109.0(13)
F1 C13 C14 111.2(12)
F3 C13 F2 106.9(13)
F3 C13 C14 109.7(12)
O5 C34 C35 128.0(12)
O5 C34 C33 112.0(13)
C35 C34 C33 120.1(13)
C26 C25 H25 118.9
C24 C25 C26 122.1(14)
C24 C25 H25 118.9
C18 C19 C20 118.1(17)
C18 C19 H19 120.9
C20 C19 H19 120.9
C6 C7 C11 122.0(16)
C8 C7 C11 115.4(15)
C8 C7 C6 122.6(16)
C22 C21 C20 118.5(16)
C22 C21 H21 120.8
C20 C21 H21 120.8
C28 C27 C26 119.5(14)
C28 C27 C32 120.6(16)
C32 C27 C26 119.9(16)
C1 C2 H2 120.2
C3 C2 C1 119.6(15)
C3 C2 H2 120.2
C10 C9 C8 117.5(15)
C10 C9 H9 121.3
C8 C9 H9 121.3
C40 C41 H41 122.5
C42 C41 C40 115(2)
C42 C41 H41 122.5
C37 C42 H42 117.6
C41 C42 C37 125(3)
C41 C42 H42 117.6
C37 C38 H38 119.2
C37 C38 C39 122(3)
C39 C38 H38 119.2
C40 C39 C38 117(3)
C40 C39 H39 121.5
C38 C39 H39 121.5

loop_
_geom_bond_atom_site_label_1
_geom_bond_atom_site_label_2
_geom_bond_distance
Eu1 O2 2.388(9)
Eu1 O6 2.403(8)
Eu1 O1 2.328(9)
Eu1 O4 2.402(10)
Eu1 O3 2.361(9)
Eu1 O5 2.345(9)
Eu1 N1 2.597(12)
Eu1 N2 2.570(11)
Cl3 C40 1.753(8)
Cl1 C20 1.769(17)
Cl2 C30 1.703(17)
F2 C13 1.354(17)
F8 C33 1.35(2)
F4 C23 1.361(18)
F7 C33 1.293(18)
F1 C13 1.273(18)
F9 C33 1.332(18)
F3 C13 1.328(18)
F5 C23 1.322(18)
F6 C23 1.35(2)
O2 C16 1.256(14)
O6 C36 1.214(14)
O1 C14 1.277(16)
O4 C26 1.206(17)
O3 C24 1.259(18)
O5 C34 1.276(15)
N1 C1 1.294(17)
N1 C12 1.366(18)
N2 C11 1.370(18)
N2 C10 1.302(17)
C36 C37 1.505(13)
C36 C35 1.375(17)
C17 C16 1.524(19)
C17 C22 1.387(18)
C17 C18 1.41(2)
C41A H41A 0.9500
C41A C42A 1.3900
C41A C40 1.3900
C42A H42A 0.9500
C42A C37 1.3900
C37 C38A 1.3900
C37 C42 1.402(4)
C37 C38 1.40(4)
C38A H38A 0.9500
C38A C39A 1.3900
C39A H39A 0.9500
C39A C40 1.3900
C40 C41 1.391(4)
C40 C39 1.23(4)
C16 C15 1.397(19)
C15 H15 0.9500
C15 C14 1.374(19)
C22 H22 0.9500
C22 C21 1.29(2)
C18 H18 0.9500
C18 C19 1.36(2)
C11 C12 1.45(2)
C11 C7 1.44(2)
C35 H35 0.9500
C35 C34 1.359(19)
C14 C13 1.570(19)
C1 H1 0.9500
C1 C2 1.42(2)
C10 H10 0.9500
C10 C9 1.37(2)
C28 H28 0.9500
C28 C29 1.38(2)
C28 C27 1.38(2)
C20 C19 1.42(3)
C20 C21 1.38(3)
C26 C25 1.45(2)
C26 C27 1.48(2)
C24 C23 1.53(2)
C24 C25 1.35(2)
C3 H3 0.9500
C3 C4 1.43(2)
C3 C2 1.36(2)
C4 C12 1.38(2)
C4 C5 1.39(2)
C33 C34 1.50(2)
C29 H29 0.9500
C29 C30 1.42(2)
C6 H6 0.9500
C6 C5 1.35(3)
C6 C7 1.40(2)
C5 H5 0.9500
C32 H32 0.9500
C32 C31 1.42(3)
C32 C27 1.43(2)
C31 H31 0.9500
C31 C30 1.43(3)
C8 H8 0.9500
C8 C7 1.39(2)
C8 C9 1.42(2)
C25 H25 0.9500
C19 H19 0.9500
C21 H21 0.9500
C2 H2 0.9500
C9 H9 0.9500
C41 H41 0.9500
C41 C42 1.391(4)
C42 H42 0.9500
C38 H38 0.9500
C38 C39 1.49(5)
C39 H39 0.9500

loop_
_geom_torsion_atom_site_label_1
_geom_torsion_atom_site_label_2
_geom_torsion_atom_site_label_3
_geom_torsion_atom_site_label_4
_geom_torsion
Eu1 O2 C16 C17 -170.9(8)
Eu1 O2 C16 C15 10(2)
Eu1 O6 C36 C37 -170.4(8)
Eu1 O6 C36 C35 8(2)
Eu1 O1 C14 C15 -19(2)
Eu1 O1 C14 C13 164.0(9)
Eu1 O4 C26 C25 17(2)
Eu1 O4 C26 C27 -159.1(10)
Eu1 O3 C24 C23 162.4(10)
Eu1 O3 C24 C25 -15(3)
Eu1 O5 C34 C35 1(2)
Eu1 O5 C34 C33 -177.1(10)
Eu1 N1 C1 C2 179.8(10)
Eu1 N1 C12 C11 1.4(15)
Eu1 N1 C12 C4 -177.4(11)
Eu1 N2 C11 C12 3.9(15)
Eu1 N2 C11 C7 178.9(10)
Eu1 N2 C10 C9 -179.4(12)
Cl3 C40 C41 C42 -180(2)
Cl3 C40 C39 C38 179(3)
Cl1 C20 C19 C18 179.0(12)
Cl1 C20 C21 C22 -178.8(12)
F8 C33 C34 O5 59.9(17)
F8 C33 C34 C35 -118.6(16)
F7 C33 C34 O5 -179.6(14)
F7 C33 C34 C35 2(2)
F9 C33 C34 O5 -57.1(19)
F9 C33 C34 C35 124.5(16)
O2 C16 C15 C14 3(2)
O6 C36 C37 C42A -16.0(15)
O6 C36 C37 C38A 164.6(10)
O6 C36 C37 C42 8(2)
O6 C36 C37 C38 -163(2)
O6 C36 C35 C34 3(2)
O1 C14 C13 F2 -169.6(13)
O1 C14 C13 F1 -47.8(17)
O1 C14 C13 F3 72.8(16)
O4 C26 C25 C24 0(3)
O4 C26 C27 C28 29(2)
O4 C26 C27 C32 -151.8(15)
O3 C24 C23 F4 -61.4(19)
O3 C24 C23 F5 177.3(13)
O3 C24 C23 F6 55.5(18)
O3 C24 C25 C26 0(3)
N1 C1 C2 C3 -3(2)
N2 C11 C12 N1 -3.5(19)
N2 C11 C12 C4 175.3(13)
N2 C11 C7 C6 -175.9(14)
N2 C11 C7 C8 3(2)
N2 C10 C9 C8 -2(2)
C36 C37 C38A C39A 179.4(11)
C36 C37 C42 C41 -178(3)
C36 C37 C38 C39 177(3)
C36 C35 C34 O5 -7(2)
C36 C35 C34 C33 170.8(14)
C17 C16 C15 C14 -175.2(12)
C17 C22 C21 C20 0(2)
C17 C18 C19 C20 0(2)
C41A C42A C37 C36 -179.4(11)
C41A C42A C37 C38A 0.0
C41A C42A C37 C42 77(4)
C41A C42A C37 C38 -27.9(19)
C41A C40 C41 C42 77(4)
C41A C40 C39 C38 -33(4)
C42A C41A C40 Cl3 -179.0(9)
C42A C41A C40 C39A 0.0
C42A C41A C40 C41 -91(3)
C42A C41A C40 C39 34(2)
C42A C37 C38A C39A 0.0
C42A C37 C42 C41 -90(5)
C42A C37 C38 C39 28(4)
C37 C36 C35 C34 -179.1(13)
C37 C38A C39A C40 0.0
C37 C38 C39 C40 2(5)
C38A C37 C42 C41 23(4)
C38A C37 C38 C39 -90(5)
C38A C39A C40 Cl3 178.9(9)
C38A C39A C40 C41A 0.0
C38A C39A C40 C41 25.0(18)
C38A C39A C40 C39 -91(4)
C39A C40 C41 C42 -24(4)
C39A C40 C39 C38 72(4)
C40 C41A C42A C37 0.0
C40 C41 C42 C37 0(5)
C16 C17 C22 C21 -179.9(14)
C16 C17 C18 C19 179.9(13)
C16 C15 C14 O1 1(2)
C16 C15 C14 C13 178.2(13)
C15 C14 C13 F2 13(2)
C15 C14 C13 F1 134.6(14)
C15 C14 C13 F3 -104.8(15)
C22 C17 C16 O2 -163.6(12)
C22 C17 C16 C15 15.0(19)
C22 C17 C18 C19 -1(2)
C18 C17 C16 O2 15.1(18)
C18 C17 C16 C15 -166.2(13)
C18 C17 C22 C21 1(2)
C11 N2 C10 C9 1(2)
C35 C36 C37 C42A 165.9(11)
C35 C36 C37 C38A -13.5(16)
C35 C36 C37 C42 -170(2)
C35 C36 C37 C38 19(3)
C1 N1 C12 C11 -178.0(12)
C1 N1 C12 C4 3(2)
C10 N2 C11 C12 -176.3(12)
C10 N2 C11 C7 -1(2)
C28 C29 C30 Cl2 178.9(13)
C28 C29 C30 C31 -1(3)
C3 C4 C12 N1 -2(2)
C3 C4 C12 C11 179.6(13)
C3 C4 C5 C6 -177.4(17)
C4 C3 C2 C1 5(2)
C12 N1 C1 C2 -1(2)
C12 C11 C7 C6 -1(2)
C12 C11 C7 C8 177.7(14)
C12 C4 C5 C6 4(3)
C23 C24 C25 C26 -177.7(14)
C29 C28 C27 C26 -178.5(14)
C29 C28 C27 C32 2(2)
C5 C4 C12 N1 177.5(14)
C5 C4 C12 C11 -1(2)
C5 C6 C7 C11 3(3)
C5 C6 C7 C8 -175.5(18)
C32 C31 C30 Cl2 179.5(15)
C32 C31 C30 C29 -1(3)
C31 C32 C27 C28 -4(2)
C31 C32 C27 C26 176.9(15)
C25 C26 C27 C28 -147.0(15)
C25 C26 C27 C32 32(2)
C25 C24 C23 F4 116.5(17)
C25 C24 C23 F5 -5(2)
C25 C24 C23 F6 -126.6(16)
C19 C20 C21 C22 -1(2)
C7 C11 C12 N1 -178.8(12)
C7 C11 C12 C4 0.0(19)
C7 C6 C5 C4 -4(3)
C7 C8 C9 C10 3(3)
C21 C20 C19 C18 1(2)
C27 C28 C29 C30 0(2)
C27 C26 C25 C24 175.5(15)
C27 C32 C31 C30 3(3)
C2 C3 C4 C12 -2(2)
C2 C3 C4 C5 178.5(15)
C9 C8 C7 C11 -3(2)
C9 C8 C7 C6 175.2(16)
C41 C40 C39 C38 -10(5)
C42 C37 C38A C39A -22.7(18)
C42 C37 C38 C39 5(5)
C38 C37 C38A C39A 74(4)
C38 C37 C42 C41 -6(5)
C39 C40 C41 C42 9(5)
